data_7220815
loop_
_publ_author_name
'Dong, Ruo Ting'
'Ma, Zhao Ying'
'Chen, Li Xin'
'Huang, Lan Fen'
'Li, Qian Hong'
'Hu, Ming Yuan'
'Shen, Mo Yuan'
'Li, Chu Wen'
'Deng, Hong'

_publ_section_title
;
 Zinc and cadmium metal-directed coordination polymers: in situ flexible
 tetrazole ligand synthesis, structures, and properties
;
_journal_issue 30
_journal_name_full CrystEngComm
_journal_page_first 5814
_journal_paper_doi 10.1039/C5CE00939A
_journal_volume 17
_journal_year 2015
_chemical_formula_moiety '3(C5.91 H6 N8 O2 Zn2), H1.98 O, 0.267(C)'
_chemical_formula_sum 'C18 H20 N24 O7 Zn6'
_chemical_formula_weight 1076.90
_chemical_name_systematic
; 
 ? 
;
_space_group_IT_number 148
_symmetry_cell_setting hexagonal
_symmetry_space_group_name_Hall '-R 3'
_symmetry_space_group_name_H-M 'R -3 :H'
_atom_sites_solution_hydrogens geom
_atom_sites_solution_primary direct
_atom_sites_solution_secondary difmap
_audit_block_doi 10.5517/cc13xqmc
_audit_creation_method SHELXL-97
_audit_update_record
;
2014-12-21 deposited with the CCDC.
2015-06-22 downloaded from the CCDC.
;
_cell_angle_alpha 90.00
_cell_angle_beta 90.00
_cell_angle_gamma 120.00
_cell_formula_units_Z 6
_cell_length_a 30.095(5)
_cell_length_b 30.095(5)
_cell_length_c 6.7707(11)
_cell_measurement_reflns_used 10907
_cell_measurement_temperature 296(2)
_cell_measurement_theta_max 27.93
_cell_measurement_theta_min 2.34
_cell_volume 5310.7(15)
_computing_cell_refinement SMART
_computing_data_collection 'SMART (Bruker, 2000)'
_computing_data_reduction 'SAINT (Bruker, 2000)'
_computing_molecular_graphics SHELXTL
_computing_publication_material SHELXTL
_computing_structure_refinement SHELXTL
_computing_structure_solution 'SHELXTL (Bruker, 2000)'
_diffrn_ambient_temperature 296(2)
_diffrn_measured_fraction_theta_full 0.982
_diffrn_measured_fraction_theta_max 0.982
_diffrn_measurement_device_type 'Bruker AXS SMART APEX CCD diffractometer'
_diffrn_measurement_method '\w scans'
_diffrn_radiation_monochromator graphite
_diffrn_radiation_source 'fine-focus sealed tube'
_diffrn_radiation_type MoK\a
_diffrn_radiation_wavelength 0.71073
_diffrn_reflns_av_R_equivalents 0.0520
_diffrn_reflns_av_sigmaI/netI 0.0513
_diffrn_reflns_limit_h_max 37
_diffrn_reflns_limit_h_min -38
_diffrn_reflns_limit_k_max 38
_diffrn_reflns_limit_k_min -38
_diffrn_reflns_limit_l_max 8
_diffrn_reflns_limit_l_min -8
_diffrn_reflns_number 10907
_diffrn_reflns_theta_full 27.93
_diffrn_reflns_theta_max 27.93
_diffrn_reflns_theta_min 2.34
_exptl_absorpt_coefficient_mu 4.076
_exptl_absorpt_correction_T_max 0.443
_exptl_absorpt_correction_T_min 0.391
_exptl_absorpt_correction_type multi-scan
_exptl_absorpt_process_details 'Apex2 (Bruker, 2005)'
_exptl_crystal_colour colourless
_exptl_crystal_density_diffrn 2.020
_exptl_crystal_density_method 'not measured'
_exptl_crystal_description rodlike
_exptl_crystal_F_000 3192
_exptl_crystal_size_max 0.3
_exptl_crystal_size_mid 0.2
_exptl_crystal_size_min 0.2
_refine_diff_density_max 0.810
_refine_diff_density_min -0.531
_refine_diff_density_rms 0.121
_refine_ls_extinction_method none
_refine_ls_goodness_of_fit_ref 1.026
_refine_ls_hydrogen_treatment mixed
_refine_ls_matrix_type full
_refine_ls_number_parameters 170
_refine_ls_number_reflns 2768
_refine_ls_number_restraints 0
_refine_ls_restrained_S_all 1.026
_refine_ls_R_factor_all 0.0546
_refine_ls_R_factor_gt 0.0363
_refine_ls_shift/su_max 0.000
_refine_ls_shift/su_mean 0.000
_refine_ls_structure_factor_coef Fsqd
_refine_ls_weighting_details 'calc w=1/[\s^2^(Fo^2^)+(0.0474P)^2^+0.0000P] where P=(Fo^2^+2Fc^2^)/3'
_refine_ls_weighting_scheme calc
_refine_ls_wR_factor_gt 0.0872
_refine_ls_wR_factor_ref 0.0945
_reflns_number_gt 2070
_reflns_number_total 2768
_reflns_threshold_expression >2sigma(I)
_cod_data_source_file c5ce00939a2.cif
_cod_data_source_block 1a
_cod_depositor_comments 'Adding full bibliography for 7220813--7220819.cif.'
_cod_original_sg_symbol_H-M 'R -3'
_cod_database_code 7220815

loop_
_symmetry_equiv_pos_as_xyz
'x, y, z'
'-y, x-y, z'
'-x+y, -x, z'
'x+2/3, y+1/3, z+1/3'
'-y+2/3, x-y+1/3, z+1/3'
'-x+y+2/3, -x+1/3, z+1/3'
'x+1/3, y+2/3, z+2/3'
'-y+1/3, x-y+2/3, z+2/3'
'-x+y+1/3, -x+2/3, z+2/3'
'-x, -y, -z'
'y, -x+y, -z'
'x-y, x, -z'
'-x+2/3, -y+1/3, -z+1/3'
'y+2/3, -x+y+1/3, -z+1/3'
'x-y+2/3, x+1/3, -z+1/3'
'-x+1/3, -y+2/3, -z+2/3'
'y+1/3, -x+y+2/3, -z+2/3'
'x-y+1/3, x+2/3, -z+2/3'

loop_
_atom_site_label
_atom_site_type_symbol
_atom_site_fract_x
_atom_site_fract_y
_atom_site_fract_z
_atom_site_U_iso_or_equiv
_atom_site_adp_type
_atom_site_occupancy
_atom_site_symmetry_multiplicity
_atom_site_calc_flag
_atom_site_refinement_flags
_atom_site_disorder_assembly
_atom_site_disorder_group
C6A C 0.20062(17) 0.29965(15) 0.2988(6) 0.0177(11) Uani 0.911(10) 1 d P A 1
C6B C 0.1779(19) 0.2981(16) 0.367(7) 0.0177(11) Uani 0.089(10) 1 d P A 2
Zn1 Zn 0.181087(15) 0.217638(15) 0.57502(6) 0.01661(13) Uani 1 1 d . . .
Zn2 Zn 0.220944(16) 0.227153(16) 1.07339(6) 0.01840(14) Uani 1 1 d . . .
O1 O 0.18156(10) 0.18628(9) 0.8468(4) 0.0202(6) Uani 1 1 d . . .
O2 O 0.19858(10) 0.25167(9) 0.2988(4) 0.0188(6) Uani 1 1 d . . .
N1 N 0.18983(12) 0.16001(12) 0.4580(5) 0.0219(7) Uani 1 1 d . . .
N2 N 0.20517(13) 0.16068(12) 0.2701(5) 0.0226(7) Uani 1 1 d . . .
N3 N 0.21440(13) 0.12346(13) 0.2404(5) 0.0264(8) Uani 1 1 d . . .
N4 N 0.20446(12) 0.09693(12) 0.4122(5) 0.0218(7) Uani 1 1 d . A .
N5 N 0.28440(12) 0.36863(12) 0.7386(5) 0.0236(7) Uani 1 1 d . . .
N6 N 0.27619(13) 0.34376(13) 0.9122(5) 0.0304(8) Uani 1 1 d . . .
N7 N 0.24402(12) 0.29525(12) 0.8812(5) 0.0242(7) Uani 1 1 d . A .
N8 N 0.23050(12) 0.28784(11) 0.6896(5) 0.0216(7) Uani 1 1 d . . .
C1 C 0.18969(14) 0.12026(14) 0.5429(6) 0.0205(8) Uani 1 1 d . A .
C2 C 0.17548(17) 0.10506(15) 0.7548(6) 0.0288(10) Uani 1 1 d . . .
H2A H 0.2062 0.1131 0.8291 0.035 Uiso 1 1 calc R A .
H2B H 0.1524 0.0683 0.7621 0.035 Uiso 1 1 calc R . .
C3 C 0.14962(15) 0.13253(14) 0.8480(6) 0.0243(9) Uani 1 1 d . A .
H3A H 0.1183 0.1235 0.7763 0.029 Uiso 1 1 calc R . .
H3B H 0.1403 0.1209 0.9833 0.029 Uiso 1 1 calc R . .
C4 C 0.25605(15) 0.33389(14) 0.6046(6) 0.0219(8) Uani 1 1 d . A .
C5 C 0.25111(17) 0.34190(15) 0.3888(6) 0.0287(10) Uani 1 1 d . . .
H5A H 0.2797 0.3429 0.3185 0.034 Uiso 1 1 calc R A 1
H5B H 0.2531 0.3748 0.3709 0.034 Uiso 1 1 calc R A 1
O3 O 1.0000 1.0000 0.243(10) 1.4(3) Uani 1 3 d S . .
H3WA H 0.9767 1.0059 0.2837 2.067 Uiso 0.33 1 d PR . .
H3WB H 0.9965 0.9941 0.1195 2.067 Uiso 0.33 1 d PR . .

loop_
_atom_site_aniso_label
_atom_site_aniso_U_11
_atom_site_aniso_U_22
_atom_site_aniso_U_33
_atom_site_aniso_U_23
_atom_site_aniso_U_13
_atom_site_aniso_U_12
C6A 0.023(2) 0.018(2) 0.017(2) -0.0006(16) 0.0019(18) 0.0147(18)
C6B 0.023(2) 0.018(2) 0.017(2) -0.0006(16) 0.0019(18) 0.0147(18)
Zn1 0.0173(2) 0.0176(2) 0.0156(2) -0.00075(17) -0.00042(17) 0.00929(18)
Zn2 0.0185(2) 0.0224(2) 0.0139(2) -0.00090(17) -0.00003(17) 0.00991(19)
O1 0.0274(14) 0.0134(12) 0.0154(14) 0.0007(10) -0.0028(11) 0.0070(11)
O2 0.0247(14) 0.0171(13) 0.0165(14) 0.0002(10) 0.0034(11) 0.0119(11)
N1 0.0320(19) 0.0237(17) 0.0132(17) 0.0036(13) 0.0064(14) 0.0163(15)
N2 0.0338(19) 0.0259(17) 0.0163(18) 0.0041(13) 0.0041(14) 0.0212(16)
N3 0.045(2) 0.0281(18) 0.0154(18) 0.0022(14) 0.0026(15) 0.0256(17)
N4 0.0322(19) 0.0217(17) 0.0178(18) 0.0004(13) 0.0004(14) 0.0181(15)
N5 0.0305(19) 0.0168(16) 0.0171(18) 0.0026(13) 0.0016(14) 0.0069(14)
N6 0.036(2) 0.0236(18) 0.020(2) -0.0003(14) -0.0040(15) 0.0059(16)
N7 0.0268(18) 0.0185(17) 0.0204(19) 0.0029(14) -0.0016(14) 0.0061(15)
N8 0.0239(17) 0.0193(16) 0.0169(18) 0.0013(13) -0.0023(13) 0.0073(14)
C1 0.025(2) 0.0182(19) 0.020(2) 0.0028(15) 0.0013(16) 0.0119(17)
C2 0.047(3) 0.028(2) 0.017(2) 0.0041(17) 0.0094(18) 0.022(2)
C3 0.027(2) 0.020(2) 0.021(2) 0.0011(16) 0.0039(17) 0.0083(17)
C4 0.027(2) 0.0176(19) 0.019(2) 0.0007(15) 0.0036(16) 0.0099(17)
C5 0.044(3) 0.020(2) 0.020(2) 0.0064(16) 0.0034(18) 0.0137(19)
O3 1.07(10) 1.07(10) 2.0(9) 0.000 0.000 0.53(5)

loop_
_atom_type_symbol
_atom_type_description
_atom_type_scat_dispersion_real
_atom_type_scat_dispersion_imag
_atom_type_scat_source
C C 0.0033 0.0016 'International Tables Vol C Tables 4.2.6.8 and 6.1.1.4'
H H 0.0000 0.0000 'International Tables Vol C Tables 4.2.6.8 and 6.1.1.4'
N N 0.0061 0.0033 'International Tables Vol C Tables 4.2.6.8 and 6.1.1.4'
O O 0.0106 0.0060 'International Tables Vol C Tables 4.2.6.8 and 6.1.1.4'
Zn Zn 0.2839 1.4301 'International Tables Vol C Tables 4.2.6.8 and 6.1.1.4'

loop_
_geom_angle_atom_site_label_1
_geom_angle_atom_site_label_2
_geom_angle_atom_site_label_3
_geom_angle
_geom_angle_site_symmetry_1
_geom_angle_site_symmetry_3
O2 C6A C5 111.4(3) . .
O2 C6B C5 80.5(19) . .
N8 Zn1 N1 133.89(13) . .
N8 Zn1 N4 110.09(13) . 12_556
N1 Zn1 N4 116.01(13) . 12_556
N8 Zn1 O2 87.57(11) . .
N1 Zn1 O2 87.76(11) . .
N4 Zn1 O2 96.71(11) 12_556 .
N8 Zn1 O1 88.08(11) . .
N1 Zn1 O1 85.66(11) . .
N4 Zn1 O1 97.32(11) 12_556 .
O2 Zn1 O1 165.96(10) . .
O1 Zn2 O2 129.48(11) . 1_556
O1 Zn2 N5 115.32(12) . 5
O2 Zn2 N5 115.18(12) 1_556 5
O1 Zn2 N7 86.12(11) . .
O2 Zn2 N7 96.70(11) 1_556 .
N5 Zn2 N7 85.37(12) 5 .
O1 Zn2 N2 96.50(11) . 1_556
O2 Zn2 N2 85.07(11) 1_556 1_556
N5 Zn2 N2 89.50(12) 5 1_556
N7 Zn2 N2 174.85(12) . 1_556
C3 O1 Zn2 124.7(2) . .
C3 O1 Zn1 111.8(2) . .
Zn2 O1 Zn1 123.45(12) . .
C6A O2 C6B 24.2(15) . .
C6A O2 Zn2 122.5(2) . 1_554
C6B O2 Zn2 142.1(15) . 1_554
C6A O2 Zn1 112.1(2) . .
C6B O2 Zn1 92.9(15) . .
Zn2 O2 Zn1 124.67(12) 1_554 .
C1 N1 N2 105.6(3) . .
C1 N1 Zn1 131.0(3) . .
N2 N1 Zn1 122.8(2) . .
N3 N2 N1 110.6(3) . .
N3 N2 Zn2 129.5(2) . 1_554
N1 N2 Zn2 119.4(2) . 1_554
N2 N3 N4 107.2(3) . .
C1 N4 N3 107.0(3) . .
C1 N4 Zn1 134.6(3) . 11_556
N3 N4 Zn1 118.4(2) . 11_556
C4 N5 N6 107.0(3) . .
C4 N5 Zn2 136.7(3) . 9_554
N6 N5 Zn2 116.1(2) . 9_554
N7 N6 N5 108.0(3) . .
N6 N7 N8 109.6(3) . .
N6 N7 Zn2 130.7(3) . .
N8 N7 Zn2 118.8(2) . .
C4 N8 N7 105.9(3) . .
C4 N8 Zn1 131.1(3) . .
N7 N8 Zn1 123.0(2) . .
N1 C1 N4 109.6(3) . .
N1 C1 C2 124.2(3) . .
N4 C1 C2 126.3(3) . .
C1 C2 C3 112.0(3) . .
O1 C3 C2 112.3(3) . .
N5 C4 N8 109.5(3) . .
N5 C4 C5 128.1(3) . .
N8 C4 C5 122.4(3) . .
C4 C5 C6A 112.9(3) . .
C4 C5 C6B 97.8(14) . .
C6A C5 C6B 23.7(14) . .

loop_
_geom_bond_atom_site_label_1
_geom_bond_atom_site_label_2
_geom_bond_distance
_geom_bond_site_symmetry_2
C6A O2 1.414(4) .
C6A C5 1.538(6) .
C6B O2 1.85(5) .
C6B C5 1.93(5) .
Zn1 N8 2.033(3) .
Zn1 N1 2.040(3) .
Zn1 N4 2.047(3) 12_556
Zn1 O2 2.070(2) .
Zn1 O1 2.071(2) .
Zn2 O1 1.953(2) .
Zn2 O2 1.955(2) 1_556
Zn2 N5 2.070(3) 5
Zn2 N7 2.226(3) .
Zn2 N2 2.248(3) 1_556
O1 C3 1.409(4) .
O2 Zn2 1.955(2) 1_554
N1 C1 1.325(4) .
N1 N2 1.350(4) .
N2 N3 1.298(4) .
N2 Zn2 2.247(3) 1_554
N3 N4 1.357(4) .
N4 C1 1.336(5) .
N4 Zn1 2.046(3) 11_556
N5 C4 1.324(5) .
N5 N6 1.348(4) .
N5 Zn2 2.070(3) 9_554
N6 N7 1.303(4) .
N7 N8 1.344(4) .
N8 C4 1.333(5) .
C1 C2 1.502(5) .
C2 C3 1.527(5) .
C4 C5 1.500(5) .
